data_7005470
loop_
_publ_author_name
'Dillinger, Sandra A. T.'
'Schmalle, Helmut W.'
'Fox, Thomas'
'Berke, Heinz'

_publ_section_title
;
 Developing iron nitrosyl complexes as NO donor prodrugs.
;
_journal_issue 32
_journal_name_full 'Dalton transactions (Cambridge, England : 2003)'
_journal_page_first 3562
_journal_page_last 3571
_journal_paper_doi 10.1039/b702461d
_journal_year 2007
_chemical_formula_moiety 'C6 H18 Fe N2 O8 P2'
_chemical_formula_sum 'C6 H18 Fe N2 O8 P2'
_chemical_formula_weight 364.01
_chemical_name_systematic
;
Dinitrosyl-bis[tris(hydroxymethyl)phoshine]iron(II)
;
_space_group_IT_number 2
_symmetry_cell_setting triclinic
_symmetry_space_group_name_Hall '-P 1'
_symmetry_space_group_name_H-M 'P -1'
_atom_sites_solution_hydrogens geom
_atom_sites_solution_primary direct
_atom_sites_solution_secondary difmap
_audit_creation_method SHELXL-97
_cell_angle_alpha 89.368(11)
_cell_angle_beta 72.801(11)
_cell_angle_gamma 77.584(11)
_cell_formula_units_Z 2
_cell_length_a 6.8833(7)
_cell_length_b 9.4457(9)
_cell_length_c 11.4636(10)
_cell_measurement_reflns_used 8000
_cell_measurement_temperature 153(2)
_cell_measurement_theta_max 30.25
_cell_measurement_theta_min 2.95
_cell_volume 694.25(13)
_computing_cell_refinement 'Stoe IPDS software'
_computing_data_collection 'Stoe IPDS software'
_computing_data_reduction 'XRED (Stoe & Cie, 1999)'
_computing_molecular_graphics 'PLATON, PLUTON (Spek, 1990, 2005)'
_computing_publication_material 'SHELXL-97 (Sheldrick, 1997)'
_computing_structure_refinement 'SHELXL-97 (Sheldrick, 1997)'
_computing_structure_solution 'SHELXS-97 (Sheldrick, 1990)'
_diffrn_ambient_temperature 153(2)
_diffrn_measured_fraction_theta_full 0.908
_diffrn_measured_fraction_theta_max 0.908
_diffrn_measurement_device_type 'Stoe IPDS diffractometer'
_diffrn_measurement_method '\f rotation scan'
_diffrn_radiation_monochromator graphite
_diffrn_radiation_source 'fine-focus sealed tube'
_diffrn_radiation_type MoK\a
_diffrn_radiation_wavelength 0.71073
_diffrn_reflns_av_R_equivalents 0.0574
_diffrn_reflns_av_sigmaI/netI 0.0304
_diffrn_reflns_limit_h_max 9
_diffrn_reflns_limit_h_min -9
_diffrn_reflns_limit_k_max 13
_diffrn_reflns_limit_k_min -12
_diffrn_reflns_limit_l_max 16
_diffrn_reflns_limit_l_min -16
_diffrn_reflns_number 11490
_diffrn_reflns_theta_full 30.27
_diffrn_reflns_theta_max 30.27
_diffrn_reflns_theta_min 2.97
_diffrn_standards_decay_% 0
_diffrn_standards_interval_count ' image'
_diffrn_standards_interval_time 3.50
_diffrn_standards_number '50 to 200'
_exptl_absorpt_coefficient_mu 1.351
_exptl_absorpt_correction_T_max 0.7930
_exptl_absorpt_correction_T_min 0.7035
_exptl_absorpt_correction_type numerical
_exptl_absorpt_process_details 'Coppens et al. 1965'
_exptl_crystal_colour red
_exptl_crystal_density_diffrn 1.741
_exptl_crystal_density_method 'not measured'
_exptl_crystal_description block
_exptl_crystal_F_000 376
_exptl_crystal_size_max 0.28
_exptl_crystal_size_mid 0.25
_exptl_crystal_size_min 0.18
_refine_diff_density_max 2.127
_refine_diff_density_min -1.299
_refine_diff_density_rms 0.161
_refine_ls_extinction_method none
_refine_ls_goodness_of_fit_ref 1.091
_refine_ls_hydrogen_treatment constr
_refine_ls_matrix_type full
_refine_ls_number_parameters 178
_refine_ls_number_reflns 3765
_refine_ls_number_restraints 0
_refine_ls_restrained_S_all 1.091
_refine_ls_R_factor_all 0.0612
_refine_ls_R_factor_gt 0.0496
_refine_ls_shift/su_max 0.001
_refine_ls_shift/su_mean 0.000
_refine_ls_structure_factor_coef Fsqd
_refine_ls_weighting_details 'w=1/[\s^2^(Fo^2^)+(0.0779P)^2^+2.6052P] where P=(Fo^2^+2Fc^2^)/3'
_refine_ls_weighting_scheme calc
_refine_ls_wR_factor_gt 0.1414
_refine_ls_wR_factor_ref 0.1539
_reflns_number_gt 3064
_reflns_number_total 3765
_reflns_threshold_expression >2sigma(I)
_cod_data_source_file b702461d.txt
_cod_data_source_block 2
_cod_database_code 7005470

loop_
_symmetry_equiv_pos_as_xyz
'x, y, z'
'-x, -y, -z'

loop_
_atom_site_label
_atom_site_type_symbol
_atom_site_fract_x
_atom_site_fract_y
_atom_site_fract_z
_atom_site_U_iso_or_equiv
_atom_site_adp_type
_atom_site_occupancy
_atom_site_calc_flag
_atom_site_refinement_flags
_atom_site_disorder_assembly
_atom_site_disorder_group
Fe1 Fe 0.30541(7) 0.74701(6) 0.38212(4) 0.01093(14) Uani 1 d . . .
P1 P 0.53901(13) 0.56755(10) 0.25950(8) 0.01060(19) Uani 1 d . . .
P2 P 0.20972(13) 0.90236(10) 0.24976(8) 0.01110(19) Uani 1 d . . .
N1 N 0.0895(5) 0.6941(4) 0.4560(3) 0.0154(6) Uani 1 d . . .
O1 O -0.0629(5) 0.6602(4) 0.5184(3) 0.0302(8) Uani 1 d . . .
N2 N 0.4442(5) 0.8099(4) 0.4572(3) 0.0153(6) Uani 1 d . . .
O2 O 0.5345(5) 0.8452(4) 0.5211(3) 0.0318(8) Uani 1 d . . .
C1 C 0.4430(5) 0.4087(4) 0.2259(4) 0.0161(7) Uani 1 d . . .
H1A H 0.5533 0.3459 0.1597 0.019 Uiso 1 calc R . .
H1B H 0.4146 0.3517 0.2996 0.019 Uiso 1 calc R . .
O3 O 0.2580(5) 0.4489(3) 0.1898(3) 0.0226(6) Uani 1 d . . .
H3 H 0.2558 0.5284 0.1561 0.034 Uiso 1 calc R . .
C2 C 0.6991(6) 0.6032(4) 0.1057(3) 0.0158(7) Uani 1 d . . .
H2A H 0.8112 0.5161 0.0717 0.019 Uiso 1 calc R . .
H2B H 0.6106 0.6222 0.0506 0.019 Uiso 1 calc R . .
O4 O 0.7894(4) 0.7238(4) 0.1102(3) 0.0278(7) Uani 1 d . . .
H4 H 0.6960 0.8006 0.1244 0.042 Uiso 1 calc R . .
C3 C 0.7426(6) 0.4806(4) 0.3277(4) 0.0169(7) Uani 1 d . . .
H3A H 0.8158 0.5543 0.3435 0.020 Uiso 1 calc R . .
H3B H 0.6759 0.4434 0.4072 0.020 Uiso 1 calc R . .
O5 O 0.8918(4) 0.3636(3) 0.2512(3) 0.0207(6) Uani 1 d . . .
H5 H 1.0078 0.3865 0.2258 0.031 Uiso 1 calc R . .
C4 C 0.2357(6) 0.8451(4) 0.0910(3) 0.0165(7) Uani 1 d . . .
H4A H 0.1389 0.9174 0.0597 0.020 Uiso 1 calc R . .
H4B H 0.3794 0.8435 0.0389 0.020 Uiso 1 calc R . .
O6 O 0.1925(4) 0.7058(3) 0.0813(3) 0.0207(6) Uani 1 d . . .
H6 H 0.0629 0.7136 0.1005 0.031 Uiso 1 calc R . .
C5 C -0.0691(6) 0.9941(5) 0.3082(4) 0.0195(8) Uani 1 d . . .
H5A H -0.1530 0.9192 0.3283 0.023 Uiso 1 calc R . .
H5B H -0.0918 1.0510 0.3849 0.023 Uiso 1 calc R . .
O7 O -0.1433(4) 1.0884(3) 0.2254(3) 0.0214(6) Uani 1 d . . .
H7 H -0.1445 1.1744 0.2441 0.032 Uiso 1 calc R . .
C6 C 0.3390(5) 1.0567(4) 0.2199(4) 0.0152(7) Uani 1 d . . .
H6A H 0.2790 1.1239 0.1663 0.018 Uiso 1 calc R . .
H6B H 0.3183 1.1108 0.2977 0.018 Uiso 1 calc R . .
O8 O 0.5559(4) 1.0005(4) 0.1619(3) 0.0219(6) Uani 1 d . . .
H8 H 0.6258 1.0398 0.1953 0.033 Uiso 1 calc R . .

loop_
_atom_site_aniso_label
_atom_site_aniso_U_11
_atom_site_aniso_U_22
_atom_site_aniso_U_33
_atom_site_aniso_U_23
_atom_site_aniso_U_13
_atom_site_aniso_U_12
Fe1 0.0095(2) 0.0122(3) 0.0101(2) -0.00078(18) -0.00261(16) -0.00078(17)
P1 0.0084(4) 0.0113(4) 0.0120(4) -0.0009(3) -0.0033(3) -0.0014(3)
P2 0.0088(4) 0.0108(4) 0.0136(4) -0.0003(3) -0.0037(3) -0.0015(3)
N1 0.0145(13) 0.0144(16) 0.0163(14) 0.0007(12) -0.0054(11) 0.0004(11)
O1 0.0158(13) 0.042(2) 0.0313(16) 0.0075(15) -0.0014(12) -0.0113(13)
N2 0.0145(13) 0.0130(16) 0.0160(14) -0.0015(12) -0.0040(11) 0.0011(11)
O2 0.0271(16) 0.038(2) 0.0362(18) -0.0091(15) -0.0215(14) -0.0027(14)
C1 0.0117(15) 0.0136(18) 0.0247(18) -0.0010(14) -0.0061(13) -0.0058(12)
O3 0.0207(13) 0.0207(16) 0.0352(16) 0.0066(13) -0.0175(12) -0.0102(11)
C2 0.0149(15) 0.0143(18) 0.0154(15) 0.0001(13) -0.0005(12) -0.0034(13)
O4 0.0138(13) 0.0181(16) 0.0456(19) -0.0011(14) 0.0022(12) -0.0067(11)
C3 0.0170(16) 0.0114(17) 0.0239(18) -0.0011(14) -0.0101(14) -0.0006(13)
O5 0.0122(11) 0.0112(14) 0.0379(16) -0.0051(12) -0.0085(11) 0.0007(10)
C4 0.0162(16) 0.022(2) 0.0135(15) 0.0003(14) -0.0068(12) -0.0053(13)
O6 0.0189(13) 0.0176(15) 0.0283(15) -0.0032(12) -0.0117(11) -0.0029(11)
C5 0.0110(15) 0.020(2) 0.0242(18) -0.0022(15) -0.0035(13) 0.0016(13)
O7 0.0155(12) 0.0162(14) 0.0348(16) 0.0004(12) -0.0125(11) -0.0015(10)
C6 0.0143(15) 0.0075(16) 0.0267(18) 0.0053(14) -0.0072(13) -0.0074(12)
O8 0.0129(12) 0.0227(16) 0.0317(15) 0.0017(13) -0.0064(11) -0.0075(11)

loop_
_atom_type_symbol
_atom_type_description
_atom_type_scat_dispersion_real
_atom_type_scat_dispersion_imag
_atom_type_scat_source
C C 0.0033 0.0016 'International Tables Vol C Tables 4.2.6.8 and 6.1.1.4'
H H 0.0000 0.0000 'International Tables Vol C Tables 4.2.6.8 and 6.1.1.4'
Fe Fe 0.3463 0.8444 'International Tables Vol C Tables 4.2.6.8 and 6.1.1.4'
N N 0.0061 0.0033 'International Tables Vol C Tables 4.2.6.8 and 6.1.1.4'
O O 0.0106 0.0060 'International Tables Vol C Tables 4.2.6.8 and 6.1.1.4'
P P 0.1023 0.0942 'International Tables Vol C Tables 4.2.6.8 and 6.1.1.4'

loop_
_geom_angle_atom_site_label_1
_geom_angle_atom_site_label_2
_geom_angle_atom_site_label_3
_geom_angle
_geom_angle_site_symmetry_1
_geom_angle_site_symmetry_3
_geom_angle_publ_flag
N1 Fe1 N2 121.10(16) . . yes
N1 Fe1 P1 111.47(12) . . yes
N2 Fe1 P1 103.08(11) . . yes
N1 Fe1 P2 104.26(11) . . yes
N2 Fe1 P2 112.81(12) . . yes
P1 Fe1 P2 102.81(4) . . yes
C3 P1 C1 101.04(18) . . yes
C3 P1 C2 101.16(18) . . yes
C1 P1 C2 101.98(17) . . yes
C3 P1 Fe1 112.00(12) . . yes
C1 P1 Fe1 116.86(12) . . yes
C2 P1 Fe1 120.94(13) . . yes
C6 P2 C5 102.39(18) . . yes
C6 P2 C4 99.77(18) . . yes
C5 P2 C4 102.26(17) . . yes
C6 P2 Fe1 115.58(13) . . yes
C5 P2 Fe1 111.51(14) . . yes
C4 P2 Fe1 122.66(14) . . yes
O1 N1 Fe1 174.1(3) . . yes
O2 N2 Fe1 172.6(4) . . yes
O3 C1 P1 112.7(3) . . yes
O3 C1 H1A 109.1 . . yes
P1 C1 H1A 109.1 . . yes
O3 C1 H1B 109.1 . . yes
P1 C1 H1B 109.1 . . yes
H1A C1 H1B 107.8 . . yes
C1 O3 H3 109.5 . . yes
O4 C2 P1 111.5(3) . . yes
O4 C2 H2A 109.3 . . yes
P1 C2 H2A 109.3 . . yes
O4 C2 H2B 109.3 . . yes
P1 C2 H2B 109.3 . . yes
H2A C2 H2B 108.0 . . yes
C2 O4 H4 109.5 . . yes
O5 C3 P1 112.8(3) . . yes
O5 C3 H3A 109.0 . . yes
P1 C3 H3A 109.0 . . yes
O5 C3 H3B 109.0 . . yes
P1 C3 H3B 109.0 . . yes
H3A C3 H3B 107.8 . . yes
C3 O5 H5 109.5 . . yes
O6 C4 P2 112.9(3) . . yes
O6 C4 H4A 109.0 . . yes
P2 C4 H4A 109.0 . . yes
O6 C4 H4B 109.0 . . yes
P2 C4 H4B 109.0 . . yes
H4A C4 H4B 107.8 . . yes
C4 O6 H6 109.5 . . yes
O7 C5 P2 114.4(3) . . yes
O7 C5 H5A 108.7 . . yes
P2 C5 H5A 108.7 . . yes
O7 C5 H5B 108.7 . . yes
P2 C5 H5B 108.7 . . yes
H5A C5 H5B 107.6 . . yes
C5 O7 H7 109.5 . . yes
O8 C6 P2 108.0(2) . . yes
O8 C6 H6A 110.1 . . yes
P2 C6 H6A 110.1 . . yes
O8 C6 H6B 110.1 . . yes
P2 C6 H6B 110.1 . . yes
H6A C6 H6B 108.4 . . yes
C6 O8 H8 109.5 . . yes

loop_
_geom_bond_atom_site_label_1
_geom_bond_atom_site_label_2
_geom_bond_distance
_geom_bond_site_symmetry_2
_geom_bond_publ_flag
Fe1 N1 1.656(3) . yes
Fe1 N2 1.658(3) . yes
Fe1 P1 2.2313(10) . yes
Fe1 P2 2.2396(11) . yes
P1 C3 1.840(4) . yes
P1 C1 1.850(4) . yes
P1 C2 1.853(4) . yes
P2 C6 1.844(4) . yes
P2 C5 1.849(4) . yes
P2 C4 1.851(4) . yes
N1 O1 1.188(4) . yes
N2 O2 1.182(4) . yes
C1 O3 1.427(4) . yes
C1 H1A 0.9900 . yes
C1 H1B 0.9900 . yes
O3 H3 0.8400 . yes
C2 O4 1.418(5) . yes
C2 H2A 0.9900 . yes
C2 H2B 0.9900 . yes
O4 H4 0.8400 . yes
C3 O5 1.430(4) . yes
C3 H3A 0.9900 . yes
C3 H3B 0.9900 . yes
O5 H5 0.8400 . yes
C4 O6 1.422(5) . yes
C4 H4A 0.9900 . yes
C4 H4B 0.9900 . yes
O6 H6 0.8400 . yes
C5 O7 1.423(5) . yes
C5 H5A 0.9900 . yes
C5 H5B 0.9900 . yes
O7 H7 0.8400 . yes
C6 O8 1.426(4) . yes
C6 H6A 0.9900 . yes
C6 H6B 0.9900 . yes
O8 H8 0.8400 . yes

loop_
_geom_torsion_atom_site_label_1
_geom_torsion_atom_site_label_2
_geom_torsion_atom_site_label_3
_geom_torsion_atom_site_label_4
_geom_torsion
_geom_torsion_site_symmetry_1
_geom_torsion_site_symmetry_2
_geom_torsion_site_symmetry_3
_geom_torsion_site_symmetry_4
_geom_torsion_publ_flag
N1 Fe1 P1 C3 -100.64(19) . . . . yes
N2 Fe1 P1 C3 30.8(2) . . . . yes
P2 Fe1 P1 C3 148.21(15) . . . . yes
N1 Fe1 P1 C1 15.22(19) . . . . yes
N2 Fe1 P1 C1 146.62(19) . . . . yes
P2 Fe1 P1 C1 -95.93(15) . . . . yes
N1 Fe1 P1 C2 140.31(18) . . . . yes
N2 Fe1 P1 C2 -88.30(19) . . . . yes
P2 Fe1 P1 C2 29.16(15) . . . . yes
N1 Fe1 P2 C6 145.08(18) . . . . yes
N2 Fe1 P2 C6 11.83(18) . . . . yes
P1 Fe1 P2 C6 -98.50(14) . . . . yes
N1 Fe1 P2 C5 28.69(19) . . . . yes
N2 Fe1 P2 C5 -104.55(18) . . . . yes
P1 Fe1 P2 C5 145.12(15) . . . . yes
N1 Fe1 P2 C4 -92.89(18) . . . . yes
N2 Fe1 P2 C4 133.87(18) . . . . yes
P1 Fe1 P2 C4 23.54(15) . . . . yes
C3 P1 C1 O3 170.3(3) . . . . yes
C2 P1 C1 O3 -85.6(3) . . . . yes
Fe1 P1 C1 O3 48.6(3) . . . . yes
C3 P1 C2 O4 -76.2(3) . . . . yes
C1 P1 C2 O4 179.8(3) . . . . yes
Fe1 P1 C2 O4 48.1(3) . . . . yes
C1 P1 C3 O5 53.8(3) . . . . yes
C2 P1 C3 O5 -50.9(3) . . . . yes
Fe1 P1 C3 O5 179.0(2) . . . . yes
C6 P2 C4 O6 166.2(3) . . . . yes
C5 P2 C4 O6 -88.7(3) . . . . yes
Fe1 P2 C4 O6 37.1(3) . . . . yes
C6 P2 C5 O7 59.2(3) . . . . yes
C4 P2 C5 O7 -43.8(3) . . . . yes
Fe1 P2 C5 O7 -176.6(2) . . . . yes
C5 P2 C6 O8 -174.0(3) . . . . yes
C4 P2 C6 O8 -69.0(3) . . . . yes
Fe1 P2 C6 O8 64.6(3) . . . . yes
